data_2101009
loop_
_publ_author_name
'Lenstra, A. T. H.'
'Geise, H. J.'
'De Vos, E.'
'Esmans, E. L.'
'Alderweireldt, F. C.'
'Dillen, J. L. M.'

_publ_section_title
;2-(2,4:3,5-Di-<i>O</i>-benzylidene-<small>D</small>-<i>glycero</i>-<small>D</small>-<i>allo</i>-pentitol-1-yl)pyridine,
 C~24~H~23~NO~5~
;
_journal_issue 4
_journal_name_full 'Acta Crystallographica Section B'
_journal_page_first 699
_journal_page_last 703
_journal_paper_doi 10.1107/S0108768192013296
_journal_volume 49
_journal_year 1993
_chemical_formula_sum 'C24 H23 N O5'
_chemical_formula_weight 405.4
_symmetry_cell_setting orthorhombic
_symmetry_space_group_name_Hall 'P 2ac 2ab'
_symmetry_space_group_name_H-M 'P 21 21 21'
_cell_angle_alpha 90
_cell_angle_beta 90
_cell_angle_gamma 90
_cell_formula_units_Z 4
_cell_length_a 8.7620(10)
_cell_length_b 13.9840(10)
_cell_length_c 16.5690(10)
_cell_volume 2030.2(3)
_diffrn_radiation_type Mo
_diffrn_radiation_wavelength 0.71073
_exptl_absorpt_coefficient_mu 0.087
_exptl_crystal_density_diffrn 1.327
_exptl_crystal_F_000 856
_cod_data_source_file mu0306.cif
_cod_data_source_block mu0306a
_cod_original_cell_volume 2030.0(10)
_cod_original_formula_sum 'C24 H23 N1 O5'
_cod_database_code 2101009

loop_
_atom_site_label
_atom_site_fract_x
_atom_site_fract_y
_atom_site_fract_z
N(1) .6069(2) .14620(10) .02010(10)
O(1) .8673(2) .32620(10) .09850(10)
O(2) .70740(10) .44240(10) -.00860(10)
O(3) .45730(10) .31320(10) .12810(10)
O(4) .51950(10) .54680(10) .03850(10)
O(5) .2611(2) .41520(10) .17080(10)
C(1) .7661(2) .28790(10) .04010(10)
C(2) .6353(2) .35790(10) .02370(10)
C(3) .5449(2) .39070(10) .09610(10)
C(4) .4340(2) .46820(10) .06940(10)
C(5) .3373(2) .49890(10) .1400(2)
C(6) .3668(2) .34380(10) .19410(10)
C(7) .2822(2) .25800(10) .22620(10)
C(8) .3436(3) .1678(2) .21680(10)
C(9) .2712(3) .0891(2) .2492(2)
C(10) .1356(3) .0992(2) .2905(2)
C(11) .0745(3) .1886(2) .2999(2)
C(12) .1466(3) .2678(2) .2673(2)
C(13) .6042(2) .51640(10) -.02960(10)
C(14) .6971(2) .59810(10) -.06100(10)
C(15) .6991(3) .6207(2) -.1415(2)
C(16) .7956(3) .6936(2) -.1695(2)
C(17) .8850(4) .7432(2) -.1169(2)
C(18) .8796(3) .7227(2) -.0363(2)
C(19) .7882(3) .6505(2) -.0086(2)
C(20) .7119(2) .18920(10) .06680(10)
C(21) .7789(2) .14420(10) .13230(10)
C(22) .7381(3) .0502(2) .14940(10)
C(23) .6318(3) .0058(2) .1012(2)
C(24) .5686(2) .05570(10) .0391(2)
H(C1) .822(3) .282(2) -.0150(10)
H(C2) .566(3) .3270(10) -.0210(10)
H(C3) .616(3) .4140(10) .1360(10)
H(C4) .365(3) .4420(10) .0270(10)
H(C51) .400(3) .5300(10) .1870(10)
H(C52) .263(3) .5430(10) .1290(10)
H(C6) .436(2) .373(2) .2380(10)
H(C8) .437(3) .1630(10) .1830(10)
H(C9) .316(3) .025(2) .2380(10)
H(C10) .087(3) .0420(10) .3130(10)
H(C11) -.017(3) .2000(10) .3320(10)
H(C12) .108(3) .3320(10) .2740(10)
H(C13) .530(2) .487(2) -.0720(10)
H(C15) .631(3) .5820(10) -.1750(10)
H(C16) .779(3) .702(2) -.2210(10)
H(C17) .963(2) .798(2) -.1330(10)
H(C18) .948(3) .765(2) -.001(2)
H(C19) .779(2) .636(2) .0470(10)
H(C21) .852(3) .1770(10) .1620(10)
H(C22) .791(3) .016(2) .1930(10)
H(C23) .603(3) -.0560(10) .1140(10)
H(C24) .492(2) .029(2) .0020(10)
H(01) .951(3) .3350(10) .0700(10)

loop_
_geom_angle_atom_site_label_1
_geom_angle_atom_site_label_2
_geom_angle_atom_site_label_3
_geom_angle
O(1) C(1) C(2) 110.4(2)
O(1) C(1) C(20) 109.8(2)
C(2) C(1) C(20) 113.40(10)
C(1) C(2) O(2) 105.20(10)
C(1) C(2) C(3) 116.50(10)
O(2) C(2) C(3) 106.00(10)
C(2) O(2) C(13) 114.20(10)
C(2) C(3) O(3) 110.30(10)
C(2) C(3) C(4) 108.70(10)
O(3) C(3) C(4) 107.80(10)
C(3) O(3) C(6) 111.00(10)
C(3) C(4) O(4) 108.6(2)
C(3) C(4) C(5) 109.60(10)
O(4) C(4) C(5) 110.70(10)
C(4) O(4) C(13) 109.20(10)
C(4) C(5) O(5) 107.7(2)
C(5) O(5) C(6) 111.40(10)
O(3) C(6) O(5) 111.7(2)
O(3) C(6) C(7) 108.0(2)
O(5) C(6) C(7) 109.6(2)
C(8) C(9) C(10) 120.6(2)
C(9) C(10) C(11) 119.2(2)
C(10) C(11) C(12) 120.6(2)
C(7) C(12) C(11) 120.4(2)
O(2) C(13) O(4) 111.0(2)
O(2) C(13) C(14) 107.20(10)
O(4) C(13) C(14) 109.5(2)
C(13) C(14) C(15) 121.40(10)
C(13) C(14) C(19) 120.00(10)
C(15) C(14) C(19) 118.70(10)
C(14) C(15) C(16) 119.8(2)
C(15) C(16) C(17) 120.3(2)
C(16) C(17) C(18) 119.9(2)
C(17) C(18) C(19) 120.1(2)
C(14) C(19) C(18) 121.1(2)
C(1) C(20) N(1) 116.80(10)
N(1) C(20) C(21) 122.70(10)
C(1) C(20) C(21) 120.40(10)
C(20) C(21) C(22) 118.60(10)
C(2) C(22) C(23) 118.90(10)

loop_
_geom_bond_atom_site_label_1
_geom_bond_atom_site_label_2
_geom_bond_distance
C(1) O(1) 1.417(2)
C(1) C(2) 1.532(2)
C(1) C(20) 1.526(2)
C(2) O(2) 1.4420(10)
C(2) C(3) 1.509(2)
C(3) O(3) 1.4300(10)
C(3) C(4) 1.521(2)
C(4) O(4) 1.4260(10)
C(4) C(5) 1.507(2)
C(5) O(5) 1.441(2)
C(6) O(3) 1.4170(10)
C(6) O(5) 1.4150(10)
C(6) C(7) 1.507(2)
C(7) C(8) 1.380(2)
C(7) C(12) 1.376(2)
C(8) C(9) 1.380(2)
C(9) C(10) 1.379(2)
C(10) C(11) 1.369(2)
C(11) C(12) 1.385(2)
C(13) O(2) 1.4180(10)
C(13) O(4) 1.416(2)
C(13) C(14) 1.496(2)
C(14) C(15) 1.372(3)
C(14) C(19) 1.388(3)
C(15) C(16) 1.403(2)
C(16) C(17) 1.362(3)
C(17) C(18) 1.366(3)
C(18) C(19) 1.368(2)
C(20) C(21) 1.384(2)
C(20) N(1) 1.344(2)
C(21) C(22) 1.393(2)
C(22) C(23) 1.374(2)
C(23) C(24) 1.361(2)
C(24) N(1) 1.347(2)
